data_7244023
loop_
_publ_author_name
'Sun, Chenxi'
'Ying, Jun'
'Zhang, Yanping'
'Jin, Liang'
'Tian, Aixiang'
'Wang, Xiuli'

_publ_section_title
;
 A series of POM-based compounds by tuning coordination groups and spacers
 of ligands: electrocatalytic, capacitive and photoelectrocatalytic
 properties
;
_journal_issue 3
_journal_name_full CrystEngComm
_journal_page_first 587
_journal_page_last 600
_journal_paper_doi 10.1039/D1CE01419F
_journal_volume 24
_journal_year 2022
_chemical_absolute_configuration ad
_chemical_formula_moiety 'C52 H70 Cu5 Mo22 N24 O83 P2, 6(H2 O)'
_chemical_formula_sum 'C52 H82 Cu5 Mo22 N24 O89 P2'
_chemical_formula_weight 4957.73
_space_group_crystal_system orthorhombic
_space_group_IT_number 29
_space_group_name_Hall 'P 2c -2ac'
_space_group_name_H-M_alt 'P c a 21'
_atom_sites_solution_hydrogens mixed
_atom_sites_solution_primary dual
_audit_block_doi 10.5517/ccdc.csd.cc280xv2
_audit_creation_date 2021-11-23
_audit_creation_method
;
Olex2 1.5
(compiled 2021.11.18 svn.ra9532c28 for OlexSys, GUI svn.r6429)
;
_audit_update_record
;
2021-11-30 deposited with the CCDC.	2021-12-08 downloaded from the CCDC.
;
_cell_angle_alpha 90
_cell_angle_beta 90
_cell_angle_gamma 90
_cell_formula_units_Z 2
_cell_length_a 23.2769(7)
_cell_length_b 13.9736(4)
_cell_length_c 19.3429(6)
_cell_measurement_reflns_used 9891
_cell_measurement_temperature 296.15
_cell_measurement_theta_max 28.10
_cell_measurement_theta_min 2.277
_cell_volume 6291.5(3)
_computing_cell_refinement 'SAINT V8.18C (?, 2016)'
_computing_data_reduction 'SAINT V8.18C (?, 2016)'
_computing_molecular_graphics 'Olex2 1.5 (Dolomanov et al., 2009)'
_computing_publication_material 'Olex2 1.5 (Dolomanov et al., 2009)'
_computing_structure_refinement 'SHELXL 2018/3 (Sheldrick, 2015)'
_computing_structure_solution 'SHELXT 2014/5 (Sheldrick, 2014)'
_diffrn_ambient_temperature 296.15
_diffrn_measured_fraction_theta_full 0.999
_diffrn_measured_fraction_theta_max 0.997
_diffrn_measurement_device_type 'Bruker APEX-II CCD'
_diffrn_measurement_method '\f and \w scans'
_diffrn_radiation_monochromator graphite
_diffrn_radiation_type MoK\a
_diffrn_radiation_wavelength 0.71073
_diffrn_reflns_av_R_equivalents 0.0440
_diffrn_reflns_av_unetI/netI 0.0492
_diffrn_reflns_Laue_measured_fraction_full 0.999
_diffrn_reflns_Laue_measured_fraction_max 0.997
_diffrn_reflns_limit_h_max 29
_diffrn_reflns_limit_h_min -31
_diffrn_reflns_limit_k_max 12
_diffrn_reflns_limit_k_min -18
_diffrn_reflns_limit_l_max 22
_diffrn_reflns_limit_l_min -25
_diffrn_reflns_number 45825
_diffrn_reflns_point_group_measured_fraction_full 0.945
_diffrn_reflns_point_group_measured_fraction_max 0.932
_diffrn_reflns_theta_full 25.242
_diffrn_reflns_theta_max 28.480
_diffrn_reflns_theta_min 1.700
_diffrn_source_current 30.0
_diffrn_source_power 1.2
_diffrn_source_voltage 40.0
_diffrn_standards_number 0
_exptl_absorpt_coefficient_mu 3.075
_exptl_absorpt_correction_T_max 0.7457
_exptl_absorpt_correction_T_min 0.5750
_exptl_absorpt_correction_type multi-scan
_exptl_absorpt_process_details
;
SADABS-2008/1 (Bruker,2008) was used for absorption correction.
wR2(int) was 0.0850 before and 0.0363 after correction.
The Ratio of minimum to maximum transmission is 0.7711.
The \l/2 correction factor is 0.0015.
;
_exptl_crystal_colour colourless
_exptl_crystal_colour_primary colourless
_exptl_crystal_density_diffrn 2.617
_exptl_crystal_description block
_exptl_crystal_F_000 4746
_refine_diff_density_max 1.703
_refine_diff_density_min -1.527
_refine_diff_density_rms 0.178
_refine_ls_abs_structure_details
;
 Flack x determined using 4905 quotients [(I+)-(I-)]/[(I+)+(I-)]
 (Parsons, Flack and Wagner, Acta Cryst. B69 (2013) 249-259).
;
_refine_ls_abs_structure_Flack 0.014(9)
_refine_ls_extinction_method none
_refine_ls_goodness_of_fit_ref 1.084
_refine_ls_hydrogen_treatment constr
_refine_ls_matrix_type full
_refine_ls_number_parameters 929
_refine_ls_number_reflns 14836
_refine_ls_number_restraints 199
_refine_ls_restrained_S_all 1.165
_refine_ls_R_factor_all 0.0597
_refine_ls_R_factor_gt 0.0437
_refine_ls_shift/su_max 0.000
_refine_ls_shift/su_mean 0.000
_refine_ls_structure_factor_coef Fsqd
_refine_ls_weighting_details 'w=1/[\s^2^(Fo^2^)+(0.0673P)^2^+2.3720P] where P=(Fo^2^+2Fc^2^)/3'
_refine_ls_weighting_scheme calc
_refine_ls_wR_factor_gt 0.1062
_refine_ls_wR_factor_ref 0.1173
_reflns_Friedel_coverage 0.816
_reflns_Friedel_fraction_full 0.888
_reflns_Friedel_fraction_max 0.863
_reflns_number_gt 12576
_reflns_number_total 14836
_reflns_threshold_expression 'I > 2\s(I)'
_cod_data_source_file d1ce01419f2.cif
_cod_data_source_block 2_CCDC2
_cod_depositor_comments 'Adding full bibliography for 7244020--7244026.cif.'
_cod_database_code 7244023
_shelx_shelxl_version_number 2018/3
_shelx_space_group_comment
;
The symmetry employed for this shelxl refinement is uniquely defined
by the following loop, which should always be used as a source of
symmetry information in preference to the above space-group names.
They are only intended as comments.
;
_olex2_refinement_description
;
1. Fixed Uiso
 At 1.2 times of:
  All C(H) groups, All C(H,H) groups, All C(H,H,H,H) groups, All N(H) groups
 At 1.5 times of:
  All O(H,H) groups
2. Restrained distances
 N11A-C25A
 2.4 with sigma of 0.02
 N5A-C25A = C25A-N11A
 1.4 with sigma of 0.02
3. Uiso/Uaniso restraints and constraints
Uanis(O47) \\sim Ueq, Uanis(O45) \\sim Ueq, Uanis(O46) \\sim Ueq: with sigma of
0.01 and sigma for terminal atoms of 0.02
Uanis(O46) \\sim Ueq, Uanis(O45) \\sim Ueq, Uanis(O47) \\sim Ueq: with sigma of
0.005 and sigma for terminal atoms of 0.01
Uanis(N5) \\sim Ueq, Uanis(C23) \\sim Ueq, Uanis(N11) \\sim Ueq, Uanis(C3)
\\sim Ueq, Uanis(C25) \\sim Ueq, Uanis(C11) \\sim Ueq, Uanis(C11A) \\sim Ueq,
Uanis(N5A) \\sim Ueq, Uanis(C23A) \\sim Ueq, Uanis(N11A) \\sim Ueq, Uanis(C3A)
\\sim Ueq, Uanis(C25A) \\sim Ueq: with sigma of 0.01 and sigma for terminal
atoms of 0.02
4. Rigid body (RIGU) restrains
 N5, N5A, N11, N11A, C3, C3A, C11, C11A, C21, C23, C23A, C25, C25A
 with sigma for 1-2 distances of 0.004 and sigma for 1-3 distances of 0.004
 Cu3, O45, O46, O47
 with sigma for 1-2 distances of 0.001 and sigma for 1-3 distances of 0.001
5. Others
 Sof(C11A)=Sof(H11C)=Sof(H11D)=Sof(H21C)=Sof(H21D)=Sof(C25A)=Sof(H25A)=
 Sof(N5A)=Sof(C23A)=Sof(H23A)=Sof(C3A)=Sof(H3AA)=Sof(N11A)=1-FVAR(1)
 Sof(N5)=Sof(C23)=Sof(H23)=Sof(C3)=Sof(H3A)=Sof(N11)=Sof(C25)=Sof(H25)=
 Sof(C11)=Sof(H11A)=Sof(H11B)=Sof(H21A)=Sof(H21B)=FVAR(1)
 Fixed Sof: Cu3(0.5) O45(0.5) H45A(0.5) H45B(0.5) O46(0.5) H46A(0.5) H46B(0.5)
 O47(0.5) H47A(0.5) H47B(0.5)
6.a Riding coordinates:
 O30(H30A,H30B), O45(H45A,H45B), O46(H46A,H46B), O47(H47A,H47B), O41(H41A,
 H41B), O43(H43A,H43B), O44(H44A,H44B)
6.b Secondary CH2 refined with riding coordinates:
 C9(H9A,H9B), C11(H11A,H11B), C11A(H11C,H11D), C13(H13A,H13B), C14(H14A,H14B),
 C20(H20A,H20B), C21(H21A,H21B), C21(H21C,H21D)
6.c Aromatic/amide H refined with riding coordinates:
 N3(H3), C23(H23), C3(H3A), C25(H25), N9(H9), C2(H2), C5(H5), C6(H6), C7(H7),
 C10(H10), C12(H12), C15(H15), C17(H17), C18(H18), C19(H19), C22(H22), C24(H24),
  C25A(H25A), C23A(H23A), C3A(H3AA), C26(H26)
6.d Fitted pentagon refined as free rotating group:
 N5(C23,C3,N11,C25), C25A(N5A,C23A,C3A,N11A)
;
_olex2_submission_special_instructions 'No special instructions were received'

loop_
_space_group_symop_operation_xyz
'x, y, z'
'-x, -y, z+1/2'
'x+1/2, -y, z'
'-x+1/2, y, z+1/2'

loop_
_atom_site_label
_atom_site_type_symbol
_atom_site_fract_x
_atom_site_fract_y
_atom_site_fract_z
_atom_site_U_iso_or_equiv
_atom_site_adp_type
_atom_site_occupancy
_atom_site_site_symmetry_order
_atom_site_calc_flag
_atom_site_refinement_flags_posn
_atom_site_refinement_flags_adp
_atom_site_refinement_flags_occupancy
_atom_site_disorder_assembly
_atom_site_disorder_group
Mo1 Mo 0.38657(4) 0.76330(6) 0.46674(5) 0.0240(2) Uani 1 1 d . . . . .
Mo2 Mo 0.63873(5) 0.80952(8) 0.37317(6) 0.0331(2) Uani 1 1 d . . . . .
Mo3 Mo 0.58145(5) 0.59345(7) 0.64033(6) 0.0304(2) Uani 1 1 d . . . . .
Mo4 Mo 0.54149(4) 0.63052(7) 0.32720(5) 0.0263(2) Uani 1 1 d . . . . .
Mo5 Mo 0.62357(5) 0.92059(8) 0.54685(7) 0.0399(3) Uani 1 1 d . . . . .
Mo6 Mo 0.49684(4) 0.86116(7) 0.34497(5) 0.0274(2) Uani 1 1 d . . . . .
Mo7 Mo 0.48094(5) 0.96282(7) 0.52176(6) 0.0330(3) Uani 1 1 d . . . . .
Mo8 Mo 0.42517(4) 0.63360(7) 0.60734(5) 0.0265(2) Uani 1 1 d . . . . .
Mo9 Mo 0.68359(4) 0.67355(8) 0.52768(6) 0.0331(2) Uani 1 1 d . . . . .
Mo10 Mo 0.52425(5) 0.83410(7) 0.66210(6) 0.0310(2) Uani 1 1 d . . . . .
Mo11 Mo 0.58772(4) 0.49435(7) 0.47693(6) 0.0285(2) Uani 1 1 d . . . . .
Cu1 Cu 0.29951(6) 0.58718(10) 0.40959(7) 0.0243(3) Uani 1 1 d . . . . .
Cu2 Cu 0.44129(6) 0.54764(9) 0.45293(7) 0.0222(3) Uani 1 1 d . . . . .
Cu3 Cu 0.6494(2) 0.1609(4) 0.3169(3) 0.0766(14) Uani 0.5 1 d . . P . .
P1 P 0.53382(12) 0.72942(19) 0.49577(15) 0.0184(5) Uani 1 1 d . . . . .
O1 O 0.3752(3) 0.6376(5) 0.4368(4) 0.0210(15) Uani 1 1 d . . . . .
O2 O 0.6752(4) 0.7273(7) 0.4339(5) 0.039(2) Uani 1 1 d . . . . .
O3 O 0.5946(4) 0.9093(6) 0.6355(5) 0.040(2) Uani 1 1 d . . . . .
O4 O 0.5126(3) 0.4819(5) 0.4779(4) 0.0267(17) Uani 1 1 d . . . . .
O5 O 0.4838(4) 0.9440(6) 0.6186(5) 0.037(2) Uani 1 1 d . . . . .
O6 O 0.5020(3) 0.5886(5) 0.6325(4) 0.0267(17) Uani 1 1 d . . . . .
O7 O 0.5393(3) 0.8225(5) 0.5383(4) 0.0250(17) Uani 1 1 d . . . . .
O8 O 0.4219(4) 0.8752(5) 0.5119(4) 0.0283(18) Uani 1 1 d . . . . .
O9 O 0.4472(4) 1.0701(5) 0.5169(5) 0.037(2) Uani 1 1 d . . . . .
O10 O 0.4282(3) 0.8002(5) 0.3894(4) 0.0248(16) Uani 1 1 d . . . . .
O11 O 0.3859(4) 0.6026(7) 0.6781(5) 0.038(2) Uani 1 1 d . . . . .
O12 O 0.4636(3) 0.7584(5) 0.6467(4) 0.0292(18) Uani 1 1 d . . . . .
O13 O 0.4653(4) 0.9296(6) 0.2858(5) 0.035(2) Uani 1 1 d . . . . .
O14 O 0.5916(4) 0.4901(6) 0.5790(5) 0.0317(19) Uani 1 1 d . . . . .
O15 O 0.6637(4) 0.8036(6) 0.5542(5) 0.038(2) Uani 1 1 d . . . . .
O16 O 0.5749(3) 0.8853(6) 0.3286(5) 0.035(2) Uani 1 1 d . . . . .
O17 O 0.5475(4) 0.5652(6) 0.2543(5) 0.038(2) Uani 1 1 d . . . . .
O18 O 0.6138(4) 0.7097(6) 0.3162(5) 0.035(2) Uani 1 1 d . . . . .
O19 O 0.6943(4) 0.8589(7) 0.3281(6) 0.048(2) Uani 1 1 d . . . . .
O20 O 0.4791(3) 0.5845(5) 0.3662(4) 0.0235(15) Uani 1 1 d . . . . .
O21 O 0.5940(4) 0.5418(7) 0.7164(5) 0.044(2) Uani 1 1 d . . . . .
O22 O 0.4145(3) 0.5378(5) 0.5507(4) 0.0278(17) Uani 1 1 d . . . . .
O23 O 0.4950(4) 0.9396(5) 0.4229(5) 0.033(2) Uani 1 1 d . . . . .
O24 O 0.6292(4) 0.8965(6) 0.4475(5) 0.037(2) Uani 1 1 d . . . . .
O25 O 0.5462(3) 0.7490(5) 0.4186(4) 0.0257(17) Uani 1 1 d . . . . .
O26 O 0.5726(4) 0.7262(6) 0.6665(5) 0.0334(19) Uani 1 1 d . . . . .
O27 O 0.6113(4) 0.3819(6) 0.4587(6) 0.043(2) Uani 1 1 d . . . . .
O28 O 0.3742(3) 0.7191(5) 0.5635(4) 0.0250(16) Uani 1 1 d . . . . .
O29 O 0.7561(4) 0.6762(7) 0.5357(6) 0.046(2) Uani 1 1 d . . . . .
O30 O 0.2225(4) 0.5423(8) 0.3799(5) 0.053(3) Uani 1 1 d . . . . .
H30A H 0.192887 0.543811 0.407534 0.079 Uiso 1 1 d R U . . .
H30B H 0.213677 0.506751 0.345924 0.079 Uiso 1 1 d R U . . .
O31 O 0.5035(4) 0.7443(5) 0.2940(4) 0.0289(18) Uani 1 1 d . . . . .
O32 O 0.6691(3) 0.5561(6) 0.4896(5) 0.0334(19) Uani 1 1 d . . . . .
O33 O 0.3204(3) 0.8098(6) 0.4514(5) 0.035(2) Uani 1 1 d . . . . .
O34 O 0.6613(4) 0.6304(6) 0.6157(5) 0.037(2) Uani 1 1 d . . . . .
O35 O 0.5190(4) 0.8663(6) 0.7467(5) 0.042(2) Uani 1 1 d . . . . .
O36 O 0.5597(4) 1.0037(5) 0.5246(5) 0.037(2) Uani 1 1 d . . . . .
O37 O 0.5768(3) 0.6546(5) 0.5226(4) 0.0258(16) Uani 1 1 d . . . . .
O38 O 0.4722(3) 0.6912(5) 0.5047(4) 0.0215(15) Uani 1 1 d . . . . .
O39 O 0.6764(4) 1.0025(8) 0.5580(7) 0.059(3) Uani 1 1 d . . . . .
O40 O 0.5888(3) 0.5563(6) 0.3906(5) 0.0324(19) Uani 1 1 d . . . . .
O45 O 0.6114(9) 0.0536(13) 0.2671(14) 0.057(5) Uani 0.5 1 d . U P A .
H45A H 0.603249 0.008302 0.294693 0.085 Uiso 0.5 1 d R U P . .
H45B H 0.579039 0.072642 0.252013 0.085 Uiso 0.5 1 d R U P . .
O46 O 0.6552(12) 0.0955(19) 0.4086(16) 0.080(6) Uani 0.5 1 d . U P A 1
H46A H 0.678674 0.042740 0.409059 0.120 Uiso 0.5 1 d R U P A 1
H46B H 0.620984 0.068250 0.423659 0.120 Uiso 0.5 1 d R U P A 1
O47 O 0.6777(7) 0.2512(14) 0.2753(13) 0.053(5) Uani 0.5 1 d . U P A .
H47A H 0.678946 0.309653 0.287198 0.080 Uiso 0.5 1 d R U P . .
H47B H 0.660746 0.247973 0.237078 0.080 Uiso 0.5 1 d R U P . .
N1 N 0.1396(4) 0.6626(7) 0.7187(5) 0.0236(19) Uani 1 1 d . . . . .
N2 N 0.5711(5) 0.2370(11) 0.3457(9) 0.061(4) Uani 1 1 d . . . . .
N3 N 0.2214(4) 0.6152(8) 0.7604(5) 0.032(2) Uani 1 1 d . . . . .
H3 H 0.256730 0.597789 0.763850 0.038 Uiso 1 1 calc R U . . .
N4 N 0.2681(4) 0.6039(7) 0.5042(5) 0.026(2) Uani 1 1 d . . . . .
N5 N 0.3203(7) -0.0128(10) 0.3268(8) 0.041(4) Uani 0.66(3) 1 d G U P B 1
C23 C 0.3341(8) -0.0061(13) 0.2554(9) 0.059(6) Uani 0.66(3) 1 d G U P B 1
H23 H 0.366832 0.022291 0.236883 0.071 Uiso 0.66(3) 1 calc R U P B 1
C3 C 0.2892(11) -0.0503(17) 0.2173(9) 0.081(8) Uani 0.66(3) 1 d G U P B 1
H3A H 0.287380 -0.056003 0.169488 0.098 Uiso 0.66(3) 1 calc R U P B 1
N11 N 0.2477(9) -0.0843(17) 0.2652(13) 0.107(9) Uani 0.66(3) 1 d G U P B 1
C25 C 0.2669(8) -0.0611(15) 0.3328(11) 0.078(7) Uani 0.66(3) 1 d G U P B 1
H25 H 0.247870 -0.075160 0.373809 0.093 Uiso 0.66(3) 1 calc R U P B 1
N6 N 0.3544(4) 0.2943(7) 0.3738(6) 0.032(2) Uani 1 1 d . . . . .
N7 N -0.0183(6) 0.7644(9) 0.6123(7) 0.050(3) Uani 1 1 d . . . . .
N8 N 0.1829(4) 0.6259(7) 0.8135(5) 0.026(2) Uani 1 1 d . . . . .
N9 N -0.1067(7) 0.7624(13) 0.6439(9) 0.074(5) Uani 1 1 d . . . . .
H9 H -0.139270 0.779218 0.661003 0.089 Uiso 1 1 calc R U . . .
N10 N 0.3921(4) 0.4301(7) 0.4072(6) 0.032(2) Uani 1 1 d . . . . .
N12 N 0.3335(5) 0.4389(7) 0.4074(6) 0.033(2) Uani 1 1 d . . . . .
C1 C 0.4628(5) 0.3071(8) 0.3733(7) 0.030(2) Uani 1 1 d . . . . .
C2 C -0.0941(11) 0.6761(17) 0.6092(13) 0.086(7) Uani 1 1 d . . . . .
H2 H -0.119679 0.626167 0.601284 0.104 Uiso 1 1 calc R U . . .
C4 C 0.2197(5) 0.6299(9) 0.6347(6) 0.029(2) Uani 1 1 d . . . . .
C5 C -0.0570(7) 0.8137(13) 0.6449(9) 0.054(4) Uani 1 1 d . . . . .
H5 H -0.051782 0.873336 0.665281 0.065 Uiso 1 1 calc R U . . .
C6 C 0.2553(5) 0.5533(9) 0.6206(6) 0.032(3) Uani 1 1 d . . . . .
H6 H 0.262494 0.507642 0.654439 0.038 Uiso 1 1 calc R U . . .
C7 C 0.5537(6) 0.3190(13) 0.3183(9) 0.052(4) Uani 1 1 d . . . . .
H7 H 0.578985 0.353850 0.290941 0.062 Uiso 1 1 calc R U . . .
C8 C 0.4048(5) 0.3437(8) 0.3859(6) 0.029(2) Uani 1 1 d . . . . .
C9 C 0.0396(6) 0.7966(14) 0.5960(11) 0.065(6) Uani 1 1 d . . . . .
H9A H 0.038262 0.863187 0.581906 0.078 Uiso 1 1 calc R U . . .
H9B H 0.054331 0.759519 0.557543 0.078 Uiso 1 1 calc R U . . .
C10 C 0.4984(6) 0.3542(9) 0.3294(7) 0.038(3) Uani 1 1 d . . . . .
H10 H 0.486117 0.409397 0.306928 0.046 Uiso 1 1 calc R U . . .
C11 C 0.3520(11) 0.0257(15) 0.3847(15) 0.043(5) Uani 0.66(3) 1 d . U P B 1
H11A H 0.392478 0.025992 0.372809 0.051 Uiso 0.66(3) 1 calc R U P B 1
H11B H 0.347156 -0.017188 0.423658 0.051 Uiso 0.66(3) 1 calc R U P B 1
C11A C 0.336(2) 0.028(4) 0.418(4) 0.054(9) Uani 0.34(3) 1 d . U P B 2
H11C H 0.319436 0.011448 0.462529 0.064 Uiso 0.34(3) 1 calc R U P B 2
H11D H 0.374445 0.002928 0.415064 0.064 Uiso 0.34(3) 1 calc R U P B 2
C12 C 0.2068(6) 0.6931(10) 0.5815(7) 0.036(3) Uani 1 1 d . . . . .
H12 H 0.181883 0.744074 0.589051 0.044 Uiso 1 1 calc R U . . .
C13 C 0.0814(6) 0.7860(9) 0.6595(8) 0.040(3) Uani 1 1 d . . . . .
H13A H 0.117237 0.818840 0.650023 0.048 Uiso 1 1 calc R U . . .
H13B H 0.064182 0.814534 0.700263 0.048 Uiso 1 1 calc R U . . .
C14 C 0.0925(5) 0.6824(8) 0.6718(6) 0.027(2) Uani 1 1 d . . . . .
H14A H 0.057814 0.653555 0.690303 0.032 Uiso 1 1 calc R U . . .
H14B H 0.100500 0.651984 0.627793 0.032 Uiso 1 1 calc R U . . .
C15 C 0.4816(6) 0.2252(11) 0.4043(9) 0.051(4) Uani 1 1 d . . . . .
H15 H 0.458148 0.193342 0.435659 0.062 Uiso 1 1 calc R U . . .
C16 C 0.1938(5) 0.6367(8) 0.7034(6) 0.026(2) Uani 1 1 d . . . . .
C17 C 0.5367(7) 0.1889(14) 0.3887(9) 0.060(5) Uani 1 1 d . . . . .
H17 H 0.549052 0.131692 0.408253 0.071 Uiso 1 1 calc R U . . .
C18 C 0.1344(4) 0.6542(8) 0.7879(6) 0.025(2) Uani 1 1 d . . . . .
H18 H 0.101299 0.666758 0.813136 0.030 Uiso 1 1 calc R U . . .
C19 C -0.0413(8) 0.6782(13) 0.5906(10) 0.062(5) Uani 1 1 d . . . . .
H19 H -0.021861 0.630361 0.566646 0.074 Uiso 1 1 calc R U . . .
C20 C 0.3491(6) 0.1963(9) 0.3483(8) 0.043(3) Uani 1 1 d . . . . .
H20A H 0.384753 0.177182 0.326377 0.051 Uiso 1 1 calc R U . . .
H20B H 0.318823 0.193345 0.313825 0.051 Uiso 1 1 calc R U . . .
C21 C 0.3351(7) 0.1269(10) 0.4077(10) 0.052(4) Uani 1 1 d . . . . .
H21A H 0.356434 0.144686 0.448857 0.063 Uiso 0.66(3) 1 calc R U P B 1
H21B H 0.294421 0.129288 0.418414 0.063 Uiso 0.66(3) 1 calc R U P B 1
H21C H 0.358898 0.150472 0.445222 0.063 Uiso 0.34(3) 1 calc R U P B 2
H21D H 0.296173 0.144504 0.420280 0.063 Uiso 0.34(3) 1 calc R U P B 2
C22 C 0.2314(5) 0.6795(9) 0.5169(7) 0.035(3) Uani 1 1 d . . . . .
H22 H 0.223059 0.722223 0.481472 0.041 Uiso 1 1 calc R U . . .
C24 C 0.2802(5) 0.5447(8) 0.5558(6) 0.026(2) Uani 1 1 d . . . . .
H24 H 0.306293 0.495446 0.548262 0.031 Uiso 1 1 calc R U . . .
C25A C 0.2426(15) -0.045(3) 0.3736(15) 0.068(11) Uani 0.34(3) 1 d DG U P B 2
H25A H 0.223817 -0.041657 0.415962 0.081 Uiso 0.34(3) 1 calc R U P B 2
N5A N 0.2984(14) -0.010(2) 0.3589(19) 0.060(9) Uani 0.34(3) 1 d DG U P B 2
C23A C 0.3107(13) -0.029(3) 0.288(2) 0.063(10) Uani 0.34(3) 1 d G U P B 2
H23A H 0.344427 -0.013642 0.265217 0.075 Uiso 0.34(3) 1 calc R U P B 2
C3A C 0.2625(15) -0.077(3) 0.2595(16) 0.062(11) Uani 0.34(3) 1 d G U P B 2
H3AA H 0.259091 -0.098168 0.214144 0.074 Uiso 0.34(3) 1 calc R U P B 2
N11A N 0.2204(12) -0.087(2) 0.3122(18) 0.052(10) Uani 0.34(3) 1 d DG U P B 2
C26 C 0.3123(5) 0.3557(9) 0.3878(7) 0.035(3) Uani 1 1 d . . . . .
H26 H 0.273301 0.341805 0.384337 0.042 Uiso 1 1 calc R U . . .
O41 O 0.1851(6) 0.4454(10) 0.2673(7) 0.077(4) Uani 1 1 d . . . . .
H41A H 0.164179 0.395351 0.281888 0.116 Uiso 1 1 d R U . . .
H41B H 0.161819 0.489041 0.247868 0.116 Uiso 1 1 d R U . . .
O43 O -0.2060(8) 0.8415(14) 0.6813(12) 0.129(7) Uani 1 1 d . . . . .
H43A H -0.210915 0.862343 0.724311 0.193 Uiso 1 1 d R U . . .
H43B H -0.239975 0.821514 0.667251 0.193 Uiso 1 1 d R U . . .
O44 O 0.7268(7) 0.6874(14) 0.7281(10) 0.128(7) Uani 1 1 d . . . . .
H44A H 0.709933 0.672298 0.690709 0.192 Uiso 1 1 d R U . . .
H44B H 0.758893 0.658488 0.726159 0.192 Uiso 1 1 d R U . . .

loop_
_atom_site_aniso_label
_atom_site_aniso_U_11
_atom_site_aniso_U_22
_atom_site_aniso_U_33
_atom_site_aniso_U_23
_atom_site_aniso_U_13
_atom_site_aniso_U_12
Mo1 0.0218(4) 0.0185(4) 0.0318(5) 0.0009(4) -0.0030(4) 0.0014(3)
Mo2 0.0265(5) 0.0357(6) 0.0371(6) 0.0037(5) -0.0013(4) -0.0102(4)
Mo3 0.0346(5) 0.0286(5) 0.0280(6) 0.0019(4) -0.0069(4) 0.0084(4)
Mo4 0.0284(5) 0.0247(5) 0.0257(5) -0.0027(4) 0.0039(4) -0.0046(4)
Mo5 0.0376(6) 0.0297(5) 0.0523(8) -0.0106(5) -0.0082(5) -0.0114(4)
Mo6 0.0310(5) 0.0237(4) 0.0275(5) 0.0042(4) -0.0053(4) -0.0026(4)
Mo7 0.0440(6) 0.0158(4) 0.0391(6) -0.0055(4) -0.0163(5) 0.0025(4)
Mo8 0.0332(5) 0.0246(5) 0.0217(5) -0.0017(4) -0.0019(4) -0.0019(4)
Mo9 0.0230(5) 0.0373(6) 0.0390(6) -0.0023(5) -0.0077(4) 0.0025(4)
Mo10 0.0387(6) 0.0248(5) 0.0294(6) -0.0073(4) -0.0118(4) 0.0010(4)
Mo11 0.0282(5) 0.0231(5) 0.0342(6) -0.0041(4) -0.0056(4) 0.0069(4)
Cu1 0.0219(6) 0.0347(7) 0.0163(7) -0.0012(5) 0.0023(5) -0.0036(5)
Cu2 0.0243(6) 0.0187(6) 0.0235(7) -0.0007(5) -0.0026(5) -0.0003(5)
Cu3 0.073(3) 0.068(3) 0.090(4) -0.002(3) 0.002(3) 0.001(2)
P1 0.0207(12) 0.0149(11) 0.0196(13) -0.0020(9) -0.0040(10) -0.0004(9)
O1 0.020(4) 0.020(4) 0.023(4) 0.000(3) -0.001(3) -0.004(3)
O2 0.030(5) 0.044(5) 0.044(6) 0.000(4) -0.009(4) 0.001(4)
O3 0.042(5) 0.037(5) 0.043(6) -0.017(4) -0.013(4) -0.003(4)
O4 0.028(4) 0.024(4) 0.028(5) -0.003(3) -0.002(3) 0.001(3)
O5 0.047(5) 0.024(4) 0.041(6) -0.011(4) -0.012(4) 0.007(4)
O6 0.029(4) 0.028(4) 0.024(4) 0.001(3) -0.006(3) 0.004(3)
O7 0.027(4) 0.016(3) 0.032(5) -0.004(3) -0.014(3) 0.000(3)
O8 0.039(5) 0.020(4) 0.026(5) -0.005(3) -0.005(3) -0.002(3)
O9 0.056(6) 0.018(4) 0.038(6) -0.006(3) -0.017(4) 0.006(4)
O10 0.030(4) 0.019(4) 0.025(4) -0.002(3) -0.003(3) -0.004(3)
O11 0.039(5) 0.047(5) 0.027(5) -0.001(4) -0.003(4) 0.000(4)
O12 0.032(4) 0.023(4) 0.033(5) -0.005(3) -0.009(3) 0.003(3)
O13 0.048(5) 0.029(4) 0.029(5) 0.008(3) -0.004(4) -0.001(4)
O14 0.040(5) 0.025(4) 0.029(5) 0.008(3) -0.006(4) 0.007(3)
O15 0.034(5) 0.035(5) 0.044(6) -0.010(4) -0.008(4) -0.003(4)
O16 0.029(4) 0.034(4) 0.040(5) 0.007(4) 0.002(4) -0.010(3)
O17 0.051(6) 0.031(5) 0.033(5) -0.002(4) 0.008(4) -0.002(4)
O18 0.030(4) 0.035(5) 0.040(5) -0.001(4) 0.003(4) 0.000(3)
O19 0.034(5) 0.060(6) 0.051(7) 0.012(5) 0.002(5) -0.018(4)
O20 0.026(4) 0.024(4) 0.021(4) -0.001(3) 0.005(3) -0.001(3)
O21 0.044(5) 0.049(6) 0.039(6) 0.007(4) -0.014(4) 0.018(4)
O22 0.029(4) 0.022(4) 0.032(5) 0.000(3) -0.004(3) 0.003(3)
O23 0.041(5) 0.014(4) 0.044(6) 0.001(3) -0.004(4) -0.008(3)
O24 0.035(5) 0.033(5) 0.043(6) 0.002(4) -0.005(4) -0.010(4)
O25 0.025(4) 0.026(4) 0.026(5) -0.002(3) -0.002(3) -0.003(3)
O26 0.037(5) 0.027(4) 0.036(5) -0.010(4) -0.014(4) 0.003(3)
O27 0.046(5) 0.036(5) 0.048(6) -0.008(4) -0.009(5) 0.013(4)
O28 0.032(4) 0.023(4) 0.020(4) -0.001(3) -0.002(3) 0.001(3)
O29 0.031(5) 0.052(6) 0.055(7) -0.004(5) -0.009(5) 0.000(4)
O30 0.032(5) 0.101(9) 0.025(5) -0.010(5) 0.009(4) -0.026(5)
O31 0.038(5) 0.026(4) 0.023(4) 0.003(3) -0.002(3) -0.004(3)
O32 0.022(4) 0.040(5) 0.038(5) -0.006(4) -0.004(4) 0.007(3)
O33 0.022(4) 0.033(4) 0.049(6) 0.009(4) -0.003(4) 0.007(3)
O34 0.031(5) 0.048(5) 0.032(5) -0.005(4) -0.010(4) 0.007(4)
O35 0.053(6) 0.034(5) 0.039(6) -0.009(4) -0.014(4) -0.001(4)
O36 0.045(5) 0.018(4) 0.048(6) -0.004(4) -0.011(4) -0.005(4)
O37 0.026(4) 0.025(4) 0.027(4) 0.000(3) -0.005(3) 0.004(3)
O38 0.028(4) 0.017(3) 0.020(4) -0.002(3) -0.001(3) -0.002(3)
O39 0.043(6) 0.051(6) 0.084(9) -0.021(6) -0.010(6) -0.023(5)
O40 0.022(4) 0.033(4) 0.042(5) -0.001(4) -0.001(4) 0.002(3)
O45 0.049(9) 0.036(7) 0.086(10) 0.025(8) 0.005(8) 0.002(6)
O46 0.080(12) 0.074(11) 0.086(9) 0.022(8) 0.005(8) 0.010(9)
O47 0.023(7) 0.043(7) 0.094(11) 0.017(8) 0.004(7) 0.007(6)
N1 0.024(4) 0.030(5) 0.016(5) 0.003(4) 0.003(4) -0.001(4)
N2 0.037(7) 0.084(11) 0.061(10) 0.015(8) 0.000(6) -0.004(6)
N3 0.023(5) 0.055(7) 0.018(5) 0.001(4) 0.004(4) 0.006(4)
N4 0.023(5) 0.036(5) 0.020(5) -0.003(4) 0.005(3) -0.002(4)
N5 0.045(8) 0.027(7) 0.051(8) 0.002(6) -0.003(6) 0.007(6)
C23 0.070(11) 0.050(11) 0.056(9) 0.000(8) 0.001(8) 0.006(8)
C3 0.092(13) 0.074(13) 0.079(11) -0.011(10) -0.015(9) 0.002(10)
N11 0.103(13) 0.110(15) 0.108(13) -0.012(10) -0.013(9) -0.030(11)
C25 0.073(11) 0.067(12) 0.093(11) 0.001(10) 0.000(9) -0.020(9)
N6 0.027(5) 0.025(5) 0.043(7) -0.004(4) -0.005(4) -0.004(4)
N7 0.054(8) 0.051(7) 0.046(8) 0.026(6) -0.005(6) 0.012(6)
N8 0.025(5) 0.042(5) 0.010(5) 0.002(4) 0.003(3) 0.002(4)
N9 0.065(10) 0.115(14) 0.043(9) 0.013(9) 0.005(7) 0.004(9)
N10 0.034(5) 0.026(5) 0.035(6) -0.001(4) 0.002(4) -0.010(4)
N12 0.033(5) 0.032(5) 0.033(6) -0.002(4) -0.001(4) -0.009(4)
C1 0.029(6) 0.029(6) 0.031(7) -0.003(5) 0.002(5) -0.006(5)
C2 0.097(18) 0.090(16) 0.073(16) -0.006(12) -0.034(13) 0.001(13)
C4 0.025(6) 0.045(7) 0.016(5) -0.001(5) 0.008(4) -0.002(5)
C5 0.053(10) 0.063(10) 0.045(10) 0.015(8) -0.002(7) 0.013(8)
C6 0.030(6) 0.044(7) 0.022(6) 0.008(5) 0.003(5) 0.001(5)
C7 0.046(8) 0.070(11) 0.040(9) -0.009(8) 0.004(7) -0.021(7)
C8 0.038(6) 0.024(5) 0.025(6) -0.004(4) -0.002(5) -0.001(5)
C9 0.035(8) 0.077(12) 0.084(14) 0.052(10) 0.010(8) 0.013(7)
C10 0.048(7) 0.037(7) 0.030(7) -0.001(5) 0.005(6) -0.011(6)
C11 0.052(10) 0.027(7) 0.049(9) 0.004(7) -0.010(8) -0.002(7)
C11A 0.055(15) 0.041(10) 0.064(14) 0.000(11) -0.006(11) -0.003(10)
C12 0.040(7) 0.049(8) 0.020(6) 0.008(5) 0.015(5) 0.008(6)
C13 0.047(8) 0.028(6) 0.044(8) 0.006(6) 0.001(6) 0.008(5)
C14 0.031(6) 0.030(6) 0.020(6) -0.003(4) -0.003(4) 0.000(4)
C15 0.042(8) 0.055(9) 0.056(10) 0.027(8) 0.005(7) -0.003(7)
C16 0.024(5) 0.036(6) 0.018(6) 0.002(4) 0.000(4) 0.003(4)
C17 0.053(9) 0.077(12) 0.048(10) 0.011(8) 0.009(7) 0.029(8)
C18 0.018(5) 0.039(6) 0.018(6) -0.001(4) 0.002(4) 0.003(4)
C19 0.065(12) 0.059(10) 0.062(12) 0.000(8) 0.002(9) 0.003(8)
C20 0.041(7) 0.026(6) 0.062(10) -0.015(6) -0.002(7) -0.007(5)
C21 0.046(8) 0.036(6) 0.075(12) 0.003(6) -0.024(8) 0.005(6)
C22 0.036(7) 0.041(7) 0.027(7) 0.003(5) 0.016(5) 0.000(5)
C24 0.026(5) 0.029(6) 0.022(6) -0.001(4) 0.003(4) 0.002(4)
C25A 0.068(13) 0.073(17) 0.062(13) -0.003(11) -0.006(9) -0.015(11)
N5A 0.054(13) 0.055(13) 0.070(12) 0.002(10) -0.013(9) -0.003(10)
C23A 0.056(13) 0.060(16) 0.071(13) -0.004(11) -0.006(9) -0.007(11)
C3A 0.055(14) 0.063(17) 0.068(13) -0.009(11) -0.004(9) -0.011(11)
N11A 0.054(12) 0.049(14) 0.054(13) -0.005(10) -0.006(9) -0.004(10)
C26 0.030(6) 0.039(7) 0.037(8) -0.008(5) 0.001(5) 0.000(5)
O41 0.074(9) 0.084(9) 0.073(10) 0.010(7) 0.024(7) -0.030(7)
O43 0.099(13) 0.146(16) 0.14(2) -0.011(14) 0.029(12) 0.023(12)
O44 0.109(13) 0.179(18) 0.096(14) -0.057(13) -0.065(11) 0.023(12)

loop_
_atom_type_symbol
_atom_type_description
_atom_type_scat_dispersion_real
_atom_type_scat_dispersion_imag
_atom_type_scat_source
C C 0.0033 0.0016 'International Tables Vol C Tables 4.2.6.8 and 6.1.1.4'
H H 0.0000 0.0000 'International Tables Vol C Tables 4.2.6.8 and 6.1.1.4'
Cu Cu 0.3201 1.2651 'International Tables Vol C Tables 4.2.6.8 and 6.1.1.4'
Mo Mo -1.6832 0.6857 'International Tables Vol C Tables 4.2.6.8 and 6.1.1.4'
N N 0.0061 0.0033 'International Tables Vol C Tables 4.2.6.8 and 6.1.1.4'
O O 0.0106 0.0060 'International Tables Vol C Tables 4.2.6.8 and 6.1.1.4'
P P 0.1023 0.0942 'International Tables Vol C Tables 4.2.6.8 and 6.1.1.4'

loop_
_geom_angle_atom_site_label_1
_geom_angle_atom_site_label_2
_geom_angle_atom_site_label_3
_geom_angle
_geom_angle_site_symmetry_1
_geom_angle_site_symmetry_3
_geom_angle_publ_flag
O1 Mo1 O8 160.5(3) . . ?
O1 Mo1 O28 88.8(3) . . ?
O1 Mo1 O38 79.3(3) . . ?
O8 Mo1 O28 83.7(3) . . ?
O8 Mo1 O38 81.3(3) . . ?
O10 Mo1 O1 94.9(3) . . ?
O10 Mo1 O8 85.3(3) . . ?
O10 Mo1 O28 156.8(3) . . ?
O10 Mo1 O38 85.9(3) . . ?
O28 Mo1 O38 72.3(3) . . ?
O33 Mo1 O1 100.2(4) . . ?
O33 Mo1 O8 98.8(4) . . ?
O33 Mo1 O10 103.1(4) . . ?
O33 Mo1 O28 98.8(4) . . ?
O33 Mo1 O38 171.0(4) . . ?
O2 Mo2 O16 159.3(4) . . ?
O2 Mo2 O18 93.1(4) . . ?
O2 Mo2 O24 88.3(4) . . ?
O2 Mo2 O25 87.8(3) . . ?
O16 Mo2 O25 72.0(3) . . ?
O18 Mo2 O16 84.9(4) . . ?
O18 Mo2 O24 152.7(4) . . ?
O18 Mo2 O25 71.6(3) . . ?
O19 Mo2 O2 103.2(5) . . ?
O19 Mo2 O16 97.4(4) . . ?
O19 Mo2 O18 103.7(5) . . ?
O19 Mo2 O24 102.5(5) . . ?
O19 Mo2 O25 168.4(4) . . ?
O24 Mo2 O16 84.4(4) . . ?
O24 Mo2 O25 81.3(3) . . ?
O6 Mo3 O14 92.6(4) . . ?
O6 Mo3 O26 87.1(3) . . ?
O6 Mo3 O34 157.1(4) . . ?
O6 Mo3 O37 83.8(3) . . ?
O14 Mo3 O26 156.0(4) . . ?
O14 Mo3 O34 86.1(4) . . ?
O14 Mo3 O37 71.7(3) . . ?
O21 Mo3 O6 103.4(4) . . ?
O21 Mo3 O14 101.7(4) . . ?
O21 Mo3 O26 101.7(5) . . ?
O21 Mo3 O34 99.3(4) . . ?
O21 Mo3 O37 170.7(4) . . ?
O26 Mo3 O34 85.0(4) . . ?
O26 Mo3 O37 84.5(3) . . ?
O34 Mo3 O37 74.1(3) . . ?
O17 Mo4 O18 98.0(4) . . ?
O17 Mo4 O20 103.2(4) . . ?
O17 Mo4 O25 167.4(4) . . ?
O17 Mo4 O31 101.9(4) . . ?
O17 Mo4 O40 101.0(4) . . ?
O18 Mo4 O25 70.4(3) . . ?
O20 Mo4 O18 158.6(4) . . ?
O20 Mo4 O25 88.6(3) . . ?
O20 Mo4 O31 93.8(3) . . ?
O20 Mo4 O40 90.1(4) . . ?
O31 Mo4 O18 84.0(3) . . ?
O31 Mo4 O25 72.6(3) . . ?
O31 Mo4 O40 155.2(4) . . ?
O40 Mo4 O18 83.5(4) . . ?
O40 Mo4 O25 83.0(3) . . ?
O3 Mo5 O7 73.5(3) . . ?
O3 Mo5 O15 92.1(4) . . ?
O3 Mo5 O24 157.1(4) . . ?
O3 Mo5 O36 88.7(4) . . ?
O15 Mo5 O7 85.1(3) . . ?
O15 Mo5 O24 83.8(4) . . ?
O15 Mo5 O36 156.4(3) . . ?
O24 Mo5 O7 83.6(3) . . ?
O36 Mo5 O7 72.5(3) . . ?
O36 Mo5 O24 86.4(4) . . ?
O39 Mo5 O3 101.8(5) . . ?
O39 Mo5 O7 171.3(4) . . ?
O39 Mo5 O15 102.5(5) . . ?
O39 Mo5 O24 101.1(5) . . ?
O39 Mo5 O36 100.4(5) . . ?
O10 Mo6 O25 81.4(3) . . ?
O13 Mo6 O10 100.8(4) . . ?
O13 Mo6 O16 102.0(4) . . ?
O13 Mo6 O23 102.0(4) . . ?
O13 Mo6 O25 172.6(4) . . ?
O13 Mo6 O31 99.9(4) . . ?
O16 Mo6 O10 157.2(4) . . ?
O16 Mo6 O25 75.8(3) . . ?
O16 Mo6 O31 89.3(4) . . ?
O23 Mo6 O10 83.4(3) . . ?
O23 Mo6 O16 93.1(4) . . ?
O23 Mo6 O25 85.2(3) . . ?
O23 Mo6 O31 157.0(3) . . ?
O31 Mo6 O10 85.6(3) . . ?
O31 Mo6 O25 73.2(3) . . ?
O5 Mo7 O7 74.6(3) . . ?
O5 Mo7 O23 159.0(3) . . ?
O5 Mo7 O36 88.8(4) . . ?
O8 Mo7 O5 92.1(4) . . ?
O8 Mo7 O7 84.0(3) . . ?
O8 Mo7 O23 85.0(4) . . ?
O8 Mo7 O36 155.3(3) . . ?
O9 Mo7 O5 101.2(4) . . ?
O9 Mo7 O7 171.6(3) . . ?
O9 Mo7 O8 103.6(4) . . ?
O9 Mo7 O23 99.7(4) . . ?
O9 Mo7 O36 100.4(4) . . ?
O23 Mo7 O7 84.3(3) . . ?
O36 Mo7 O7 72.5(3) . . ?
O36 Mo7 O23 85.3(4) . . ?
O6 Mo8 O12 77.8(3) . . ?
O6 Mo8 O38 84.1(3) . . ?
O11 Mo8 O6 102.1(4) . . ?
O11 Mo8 O12 98.5(4) . . ?
O11 Mo8 O22 103.5(4) . . ?
O11 Mo8 O28 100.6(4) . . ?
O11 Mo8 O38 173.3(4) . . ?
O12 Mo8 O38 80.1(3) . . ?
O22 Mo8 O6 92.3(3) . . ?
O22 Mo8 O12 157.4(4) . . ?
O22 Mo8 O28 96.6(3) . . ?
O22 Mo8 O38 78.7(3) . . ?
O28 Mo8 O6 152.9(3) . . ?
O28 Mo8 O12 84.5(3) . . ?
O28 Mo8 O38 72.7(3) . . ?
O2 Mo9 O37 84.6(3) . . ?
O15 Mo9 O2 82.1(4) . . ?
O15 Mo9 O37 82.7(3) . . ?
O29 Mo9 O2 100.0(5) . . ?
O29 Mo9 O15 101.1(4) . . ?
O29 Mo9 O32 103.9(4) . . ?
O29 Mo9 O34 101.5(5) . . ?
O29 Mo9 O37 174.3(4) . . ?
O32 Mo9 O2 87.3(4) . . ?
O32 Mo9 O15 154.2(4) . . ?
O32 Mo9 O34 91.5(4) . . ?
O32 Mo9 O37 72.9(3) . . ?
O34 Mo9 O2 158.1(4) . . ?
O34 Mo9 O15 89.7(4) . . ?
O34 Mo9 O37 74.1(3) . . ?
O3 Mo10 O7 70.4(3) . . ?
O5 Mo10 O3 82.8(4) . . ?
O5 Mo10 O7 72.7(3) . . ?
O12 Mo10 O3 155.3(4) . . ?
O12 Mo10 O5 90.7(4) . . ?
O12 Mo10 O7 84.9(3) . . ?
O12 Mo10 O26 90.3(4) . . ?
O26 Mo10 O3 86.8(4) . . ?
O26 Mo10 O5 157.0(4) . . ?
O26 Mo10 O7 84.5(3) . . ?
O35 Mo10 O3 99.5(4) . . ?
O35 Mo10 O5 99.7(4) . . ?
O35 Mo10 O7 167.8(4) . . ?
O35 Mo10 O12 105.1(4) . . ?
O35 Mo10 O26 102.2(4) . . ?
O4 Mo11 O14 91.8(4) . . ?
O4 Mo11 O32 159.8(3) . . ?
O4 Mo11 O37 89.0(3) . . ?
O4 Mo11 O40 93.9(4) . . ?
O14 Mo11 O32 81.6(4) . . ?
O14 Mo11 O37 70.6(3) . . ?
O27 Mo11 O4 103.3(4) . . ?
O27 Mo11 O14 99.5(4) . . ?
O27 Mo11 O32 96.5(4) . . ?
O27 Mo11 O37 164.6(4) . . ?
O27 Mo11 O40 103.7(5) . . ?
O32 Mo11 O37 70.8(3) . . ?
O40 Mo11 O14 154.1(4) . . ?
O40 Mo11 O32 84.4(4) . . ?
O40 Mo11 O37 84.2(3) . . ?
O1 Cu1 O30 177.3(4) . . ?
O1 Cu1 N4 92.3(4) . . ?
O1 Cu1 N8 88.2(3) . 4_554 ?
O1 Cu1 N12 91.2(3) . . ?
O30 Cu1 N12 91.2(4) . . ?
N4 Cu1 O30 88.4(4) . . ?
N4 Cu1 N12 105.0(4) . . ?
N8 Cu1 O30 90.1(4) 4_554 . ?
N8 Cu1 N4 155.5(4) 4_554 . ?
N8 Cu1 N12 99.4(4) 4_554 . ?
O1 Cu2 O38 76.5(3) . . ?
O1 Cu2 N10 90.3(3) . . ?
O4 Cu2 O1 168.6(3) . . ?
O4 Cu2 O20 87.3(3) . . ?
O4 Cu2 O22 89.9(3) . . ?
O4 Cu2 O38 92.1(3) . . ?
O4 Cu2 N10 101.0(4) . . ?
O20 Cu2 O1 92.7(3) . . ?
O20 Cu2 O22 165.4(3) . . ?
O20 Cu2 O38 90.2(3) . . ?
O20 Cu2 N10 94.9(4) . . ?
O22 Cu2 O1 87.2(3) . . ?
O22 Cu2 O38 75.6(3) . . ?
O22 Cu2 N10 99.6(4) . . ?
N10 Cu2 O38 166.1(3) . . ?
O45 Cu3 O46 96.6(11) . . ?
O45 Cu3 H47B 98.2 . . ?
O45 Cu3 N2 96.8(8) . . ?
O46 Cu3 H47B 164.2 . . ?
O46 Cu3 N2 93.0(10) . . ?
O47 Cu3 O45 121.4(12) . . ?
O47 Cu3 O46 139.7(13) . . ?
O47 Cu3 H47B 24.5 . . ?
O47 Cu3 N2 95.0(8) . . ?
O47 Cu3 N11A 93(7) . 3 ?
N2 Cu3 H47B 90.6 . . ?
N11A Cu3 O45 87(7) 3 . ?
N11A Cu3 H47B 100.2 3 . ?
N11A Cu3 N2 168(7) 3 . ?
O7 P1 O25 110.5(5) . . ?
O37 P1 O7 109.8(4) . . ?
O37 P1 O25 109.0(5) . . ?
O37 P1 O38 109.4(4) . . ?
O38 P1 O7 108.0(4) . . ?
O38 P1 O25 110.1(4) . . ?
Mo1 O1 Cu1 123.1(4) . . ?
Mo1 O1 Cu2 115.5(4) . . ?
Cu1 O1 Cu2 120.2(4) . . ?
Mo2 O2 Mo9 150.0(6) . . ?
Mo5 O3 Mo10 125.3(4) . . ?
Mo11 O4 Cu2 142.6(4) . . ?
Mo7 O5 Mo10 122.9(4) . . ?
Mo3 O6 Mo8 156.8(5) . . ?
Mo5 O7 Mo7 90.3(2) . . ?
Mo5 O7 Mo10 90.7(3) . . ?
Mo7 O7 Mo10 89.7(3) . . ?
P1 O7 Mo5 125.9(5) . . ?
P1 O7 Mo7 124.6(4) . . ?
P1 O7 Mo10 124.8(4) . . ?
Mo7 O8 Mo1 151.7(5) . . ?
Mo1 O10 Mo6 151.7(4) . . ?
Mo10 O12 Mo8 152.4(5) . . ?
Mo3 O14 Mo11 126.9(4) . . ?
Mo5 O15 Mo9 155.1(5) . . ?
Mo6 O16 Mo2 123.1(4) . . ?
Mo2 O18 Mo4 127.2(5) . . ?
Mo4 O20 Cu2 146.4(5) . . ?
Mo8 O22 Cu2 119.8(4) . . ?
Mo6 O23 Mo7 152.5(4) . . ?
Mo2 O24 Mo5 149.7(5) . . ?
Mo4 O25 Mo2 90.8(3) . . ?
Mo6 O25 Mo2 89.0(3) . . ?
Mo6 O25 Mo4 89.5(3) . . ?
P1 O25 Mo2 124.5(4) . . ?
P1 O25 Mo4 125.1(4) . . ?
P1 O25 Mo6 126.6(4) . . ?
Mo10 O26 Mo3 145.1(5) . . ?
Mo8 O28 Mo1 121.9(4) . . ?
Cu1 O30 H30A 122.0 . . ?
Cu1 O30 H30B 128.8 . . ?
H30A O30 H30B 107.3 . . ?
Mo6 O31 Mo4 124.6(4) . . ?
Mo9 O32 Mo11 125.7(4) . . ?
Mo9 O34 Mo3 124.0(4) . . ?
Mo7 O36 Mo5 124.1(4) . . ?
Mo3 O37 Mo9 87.5(2) . . ?
Mo11 O37 Mo3 90.7(3) . . ?
Mo11 O37 Mo9 90.4(2) . . ?
P1 O37 Mo3 125.7(5) . . ?
P1 O37 Mo9 126.0(4) . . ?
P1 O37 Mo11 125.1(4) . . ?
Mo1 O38 Mo8 90.9(3) . . ?
Mo1 O38 Cu2 88.5(3) . . ?
Cu2 O38 Mo8 85.8(2) . . ?
P1 O38 Mo1 127.3(4) . . ?
P1 O38 Mo8 129.2(4) . . ?
P1 O38 Cu2 122.1(4) . . ?
Mo11 O40 Mo4 142.8(5) . . ?
Cu3 O45 H45A 110.8 . . ?
Cu3 O45 H45B 108.9 . . ?
H45A O45 H45B 104.5 . . ?
Cu3 O46 H46A 114.6 . . ?
Cu3 O46 H46B 114.1 . . ?
H46A O46 H46B 100.2 . . ?
Cu3 O47 H47A 128.4 . . ?
Cu3 O47 H47B 101.7 . . ?
H47A O47 H47B 107.8 . . ?
C16 N1 C14 128.6(10) . . ?
C16 N1 C18 106.1(9) . . ?
C18 N1 C14 124.7(9) . . ?
C7 N2 Cu3 125.1(11) . . ?
C7 N2 C17 120.0(14) . . ?
C17 N2 Cu3 114.4(11) . . ?
N8 N3 H3 126.8 . . ?
C16 N3 H3 126.8 . . ?
C16 N3 N8 106.5(9) . . ?
C22 N4 Cu1 118.9(8) . . ?
C24 N4 Cu1 122.9(8) . . ?
C24 N4 C22 118.3(10) . . ?
C23 N5 C11 127.9(16) . . ?
C25 N5 C23 108.0 . . ?
C25 N5 C11 124.1(16) . . ?
N5 C23 H23 126.0 . . ?
C3 C23 N5 108.0 . . ?
C3 C23 H23 126.0 . . ?
C23 C3 H3A 126.0 . . ?
C23 C3 N11 108.0 . . ?
N11 C3 H3A 126.0 . . ?
C3 N11 C25 108.0 . . ?
N5 C25 H25 126.0 . . ?
N11 C25 N5 108.0 . . ?
N11 C25 H25 126.0 . . ?
C8 N6 C20 126.6(10) . . ?
C26 N6 C8 105.7(10) . . ?
C26 N6 C20 127.6(11) . . ?
C5 N7 C9 125.8(16) . . ?
C5 N7 C19 109.9(16) . . ?
C19 N7 C9 124.2(16) . . ?
N3 N8 Cu1 122.5(7) . 4 ?
C18 N8 Cu1 128.6(8) . 4 ?
C18 N8 N3 108.5(9) . . ?
C2 N9 H9 126.9 . . ?
C5 N9 H9 126.9 . . ?
C5 N9 C2 106.3(17) . . ?
N12 N10 Cu2 116.9(7) . . ?
C8 N10 Cu2 134.5(9) . . ?
C8 N10 N12 108.0(9) . . ?
N10 N12 Cu1 116.0(7) . . ?
C26 N12 Cu1 134.1(9) . . ?
C26 N12 N10 107.0(10) . . ?
C10 C1 C8 119.9(12) . . ?
C10 C1 C15 119.1(12) . . ?
C15 C1 C8 120.9(12) . . ?
N9 C2 H2 125.9 . . ?
C19 C2 N9 108(2) . . ?
C19 C2 H2 125.9 . . ?
C6 C4 C12 118.4(11) . . ?
C6 C4 C16 118.5(11) . . ?
C12 C4 C16 122.9(11) . . ?
N7 C5 N9 107.7(17) . . ?
N7 C5 H5 126.2 . . ?
N9 C5 H5 126.2 . . ?
C4 C6 H6 120.1 . . ?
C4 C6 C24 119.8(11) . . ?
C24 C6 H6 120.1 . . ?
N2 C7 H7 119.1 . . ?
N2 C7 C10 121.8(14) . . ?
C10 C7 H7 119.1 . . ?
N6 C8 C1 125.5(10) . . ?
N10 C8 N6 108.7(10) . . ?
N10 C8 C1 125.6(11) . . ?
N7 C9 H9A 109.2 . . ?
N7 C9 H9B 109.2 . . ?
N7 C9 C13 112.0(13) . . ?
H9A C9 H9B 107.9 . . ?
C13 C9 H9A 109.2 . . ?
C13 C9 H9B 109.2 . . ?
C1 C10 C7 119.2(13) . . ?
C1 C10 H10 120.4 . . ?
C7 C10 H10 120.4 . . ?
N5 C11 H11A 108.3 . . ?
N5 C11 H11B 108.3 . . ?
N5 C11 C21 116.0(17) . . ?
H11A C11 H11B 107.4 . . ?
C21 C11 H11A 108.3 . . ?
C21 C11 H11B 108.3 . . ?
H11C C11A H11D 109.1 . . ?
C21 C11A H11C 111.1 . . ?
C21 C11A H11D 111.1 . . ?
C21 C11A N5A 103(4) . . ?
N5A C11A H11C 111.1 . . ?
N5A C11A H11D 111.1 . . ?
C4 C12 H12 120.3 . . ?
C22 C12 C4 119.3(12) . . ?
C22 C12 H12 120.3 . . ?
C9 C13 H13A 109.9 . . ?
C9 C13 H13B 109.9 . . ?
H13A C13 H13B 108.3 . . ?
C14 C13 C9 108.9(12) . . ?
C14 C13 H13A 109.9 . . ?
C14 C13 H13B 109.9 . . ?
N1 C14 C13 114.7(10) . . ?
N1 C14 H14A 108.6 . . ?
N1 C14 H14B 108.6 . . ?
C13 C14 H14A 108.6 . . ?
C13 C14 H14B 108.6 . . ?
H14A C14 H14B 107.6 . . ?
C1 C15 H15 120.1 . . ?
C1 C15 C17 119.9(14) . . ?
C17 C15 H15 120.1 . . ?
N1 C16 C4 127.1(10) . . ?
N3 C16 N1 109.7(10) . . ?
N3 C16 C4 123.2(10) . . ?
N2 C17 C15 119.8(15) . . ?
N2 C17 H17 120.1 . . ?
C15 C17 H17 120.1 . . ?
N1 C18 H18 125.4 . . ?
N8 C18 N1 109.2(9) . . ?
N8 C18 H18 125.4 . . ?
N7 C19 H19 126.1 . . ?
C2 C19 N7 107.8(18) . . ?
C2 C19 H19 126.1 . . ?
N6 C20 H20A 109.5 . . ?
N6 C20 H20B 109.5 . . ?
N6 C20 C21 110.8(13) . . ?
H20A C20 H20B 108.1 . . ?
C21 C20 H20A 109.5 . . ?
C21 C20 H20B 109.5 . . ?
C11 C21 C20 108.0(17) . . ?
C11 C21 H21A 110.1 . . ?
C11 C21 H21B 110.1 . . ?
C11A C21 C20 137(3) . . ?
C11A C21 H21C 103.0 . . ?
C11A C21 H21D 103.0 . . ?
C20 C21 H21A 110.1 . . ?
C20 C21 H21B 110.1 . . ?
C20 C21 H21C 103.0 . . ?
C20 C21 H21D 103.0 . . ?
H21A C21 H21B 108.4 . . ?
H21C C21 H21D 105.1 . . ?
N4 C22 C12 121.4(12) . . ?
N4 C22 H22 119.3 . . ?
C12 C22 H22 119.3 . . ?
N4 C24 C6 122.5(11) . . ?
N4 C24 H24 118.7 . . ?
C6 C24 H24 118.7 . . ?
N5A C25A H25A 126.0 . . ?
N5A C25A N11A 108.0 . . ?
N11A C25A H25A 126.0 . . ?
C25A N5A C11A 119(3) . . ?
C25A N5A C23A 108.0 . . ?
C23A N5A C11A 132(3) . . ?
N5A C23A H23A 126.0 . . ?
C3A C23A N5A 108.0 . . ?
C3A C23A H23A 126.0 . . ?
C23A C3A H3AA 126.0 . . ?
C23A C3A N11A 108.0 . . ?
N11A C3A H3AA 126.0 . . ?
C25A N11A C3A 108.0 . . ?
N6 C26 H26 124.7 . . ?
N12 C26 N6 110.5(11) . . ?
N12 C26 H26 124.7 . . ?
H41A O41 H41B 109.5 . . ?
H43A O43 H43B 106.0 . . ?
H44A O44 H44B 104.5 . . ?

loop_
_geom_bond_atom_site_label_1
_geom_bond_atom_site_label_2
_geom_bond_distance
_geom_bond_site_symmetry_2
_geom_bond_publ_flag
Mo1 O1 1.869(7) . ?
Mo1 O8 1.970(7) . ?
Mo1 O10 1.856(8) . ?
Mo1 O28 1.992(8) . ?
Mo1 O33 1.698(8) . ?
Mo1 O38 2.350(8) . ?
Mo2 O2 1.850(9) . ?
Mo2 O16 2.019(9) . ?
Mo2 O18 1.869(9) . ?
Mo2 O19 1.707(9) . ?
Mo2 O24 1.895(10) . ?
Mo2 O25 2.474(8) . ?
Mo3 O6 1.856(8) . ?
Mo3 O14 1.884(9) . ?
Mo3 O21 1.664(10) . ?
Mo3 O26 1.934(8) . ?
Mo3 O34 1.986(9) . ?
Mo3 O37 2.435(8) . ?
Mo4 O17 1.685(9) . ?
Mo4 O18 2.025(8) . ?
Mo4 O20 1.758(7) . ?
Mo4 O25 2.424(8) . ?
Mo4 O31 1.930(8) . ?
Mo4 O40 1.947(9) . ?
Mo5 O3 1.850(11) . ?
Mo5 O7 2.398(7) . ?
Mo5 O15 1.887(9) . ?
Mo5 O24 1.956(10) . ?
Mo5 O36 1.935(9) . ?
Mo5 O39 1.693(9) . ?
Mo6 O10 2.003(8) . ?
Mo6 O13 1.663(8) . ?
Mo6 O16 1.874(8) . ?
Mo6 O23 1.863(9) . ?
Mo6 O25 2.409(8) . ?
Mo6 O31 1.914(8) . ?
Mo7 O5 1.893(10) . ?
Mo7 O7 2.407(7) . ?
Mo7 O8 1.852(8) . ?
Mo7 O9 1.695(8) . ?
Mo7 O23 1.968(10) . ?
Mo7 O36 1.921(9) . ?
Mo8 O6 1.958(8) . ?
Mo8 O11 1.701(9) . ?
Mo8 O12 2.102(8) . ?
Mo8 O22 1.747(8) . ?
Mo8 O28 1.885(8) . ?
Mo8 O38 2.406(8) . ?
Mo9 O2 1.973(10) . ?
Mo9 O15 1.945(9) . ?
Mo9 O29 1.695(9) . ?
Mo9 O32 1.830(9) . ?
Mo9 O34 1.879(10) . ?
Mo9 O37 2.503(8) . ?
Mo10 O3 2.012(10) . ?
Mo10 O5 1.988(9) . ?
Mo10 O7 2.425(9) . ?
Mo10 O12 1.790(8) . ?
Mo10 O26 1.883(8) . ?
Mo10 O35 1.702(10) . ?
Mo11 O4 1.758(7) . ?
Mo11 O14 1.977(9) . ?
Mo11 O27 1.702(9) . ?
Mo11 O32 2.095(8) . ?
Mo11 O37 2.420(7) . ?
Mo11 O40 1.881(9) . ?
Cu1 O1 1.968(7) . ?
Cu1 O30 1.984(9) . ?
Cu1 N4 1.984(9) . ?
Cu1 N8 1.979(9) 4_554 ?
Cu1 N12 2.218(11) . ?
Cu2 O1 2.011(7) . ?
Cu2 O4 1.957(7) . ?
Cu2 O20 1.964(8) . ?
Cu2 O22 1.997(9) . ?
Cu2 O38 2.355(7) . ?
Cu2 N10 2.189(10) . ?
Cu3 O45 1.99(2) . ?
Cu3 O46 2.00(3) . ?
Cu3 O47 1.64(2) . ?
Cu3 H47B 1.9838 . ?
Cu3 N2 2.183(15) . ?
Cu3 N11A 1.95(10) 3 ?
P1 O7 1.545(8) . ?
P1 O25 1.546(9) . ?
P1 O37 1.537(8) . ?
P1 O38 1.540(8) . ?
O30 H30A 0.8716 . ?
O30 H30B 0.8494 . ?
O45 H45A 0.8502 . ?
O45 H45B 0.8499 . ?
O46 H46A 0.9181 . ?
O46 H46B 0.9301 . ?
O47 H47A 0.8494 . ?
O47 H47B 0.8391 . ?
N1 C14 1.450(14) . ?
N1 C16 1.345(14) . ?
N1 C18 1.349(14) . ?
N2 C7 1.33(2) . ?
N2 C17 1.34(2) . ?
N3 H3 0.8600 . ?
N3 N8 1.371(13) . ?
N3 C16 1.311(15) . ?
N4 C22 1.381(15) . ?
N4 C24 1.327(15) . ?
N5 C23 1.4200 . ?
N5 C25 1.4200 . ?
N5 C11 1.44(3) . ?
C23 H23 0.9300 . ?
C23 C3 1.4200 . ?
C3 H3A 0.9300 . ?
C3 N11 1.4200 . ?
N11 C25 1.4200 . ?
C25 H25 0.9300 . ?
N6 C8 1.382(15) . ?
N6 C20 1.462(15) . ?
N6 C26 1.330(16) . ?
N7 C5 1.30(2) . ?
N7 C9 1.45(2) . ?
N7 C19 1.38(2) . ?
N8 C18 1.294(14) . ?
N9 H9 0.8600 . ?
N9 C2 1.41(3) . ?
N9 C5 1.36(2) . ?
N10 N12 1.370(15) . ?
N10 C8 1.309(15) . ?
N12 C26 1.319(16) . ?
C1 C8 1.465(17) . ?
C1 C10 1.356(17) . ?
C1 C15 1.364(19) . ?
C2 H2 0.9300 . ?
C2 C19 1.28(3) . ?
C4 C6 1.380(17) . ?
C4 C12 1.390(17) . ?
C4 C16 1.463(16) . ?
C5 H5 0.9300 . ?
C6 H6 0.9300 . ?
C6 C24 1.385(16) . ?
C7 H7 0.9300 . ?
C7 C10 1.39(2) . ?
C9 H9A 0.9700 . ?
C9 H9B 0.9700 . ?
C9 C13 1.57(2) . ?
C10 H10 0.9300 . ?
C11 H11A 0.9700 . ?
C11 H11B 0.9700 . ?
C11 C21 1.53(3) . ?
C11A H11C 0.9700 . ?
C11A H11D 0.9700 . ?
C11A C21 1.39(5) . ?
C11A N5A 1.53(6) . ?
C12 H12 0.9300 . ?
C12 C22 1.387(17) . ?
C13 H13A 0.9700 . ?
C13 H13B 0.9700 . ?
C13 C14 1.490(16) . ?
C14 H14A 0.9700 . ?
C14 H14B 0.9700 . ?
C15 H15 0.9300 . ?
C15 C17 1.41(2) . ?
C17 H17 0.9300 . ?
C18 H18 0.9300 . ?
C19 H19 0.9300 . ?
C20 H20A 0.9700 . ?
C20 H20B 0.9700 . ?
C20 C21 1.54(2) . ?
C21 H21A 0.9700 . ?
C21 H21B 0.9700 . ?
C21 H21C 0.9700 . ?
C21 H21D 0.9700 . ?
C22 H22 0.9300 . ?
C24 H24 0.9300 . ?
C25A H25A 0.9300 . ?
C25A N5A 1.4200 . ?
C25A N11A 1.4200 . ?
N5A C23A 1.4200 . ?
C23A H23A 0.9300 . ?
C23A C3A 1.4200 . ?
C3A H3AA 0.9300 . ?
C3A N11A 1.4200 . ?
C26 H26 0.9300 . ?
O41 H41A 0.8973 . ?
O41 H41B 0.8986 . ?
O43 H43A 0.8897 . ?
O43 H43B 0.8813 . ?
O44 H44A 0.8500 . ?
O44 H44B 0.8494 . ?

loop_
_geom_torsion_atom_site_label_1
_geom_torsion_atom_site_label_2
_geom_torsion_atom_site_label_3
_geom_torsion_atom_site_label_4
_geom_torsion
_geom_torsion_site_symmetry_1
_geom_torsion_site_symmetry_2
_geom_torsion_site_symmetry_3
_geom_torsion_site_symmetry_4
_geom_torsion_publ_flag
Cu1 N4 C22 C12 178.0(10) . . . . ?
Cu1 N4 C24 C6 -175.8(9) . . . . ?
Cu1 N8 C18 N1 -172.7(8) 4 . . . ?
Cu1 N12 C26 N6 158.2(10) . . . . ?
Cu2 N10 N12 Cu1 25.9(11) . . . . ?
Cu2 N10 N12 C26 -170.5(9) . . . . ?
Cu2 N10 C8 N6 168.7(9) . . . . ?
Cu2 N10 C8 C1 -15(2) . . . . ?
Cu3 N2 C7 C10 167.6(11) . . . . ?
Cu3 N2 C17 C15 -172.1(14) . . . . ?
O1 Mo1 O10 Mo6 -130.1(9) . . . . ?
O2 Mo2 O18 Mo4 85.9(6) . . . . ?
O2 Mo2 O24 Mo5 -24.0(10) . . . . ?
O2 Mo9 O32 Mo11 -89.1(6) . . . . ?
O2 Mo9 O34 Mo3 19.5(14) . . . . ?
O3 Mo5 O15 Mo9 121.4(13) . . . . ?
O3 Mo10 O12 Mo8 52.5(15) . . . . ?
O3 Mo10 O26 Mo3 -133.5(10) . . . . ?
O4 Mo11 O40 Mo4 22.4(8) . . . . ?
O5 Mo7 O8 Mo1 -130.9(10) . . . . ?
O5 Mo10 O12 Mo8 126.5(11) . . . . ?
O5 Mo10 O26 Mo3 -70.6(15) . . . . ?
O6 Mo3 O14 Mo11 79.0(6) . . . . ?
O6 Mo8 O22 Cu2 -86.9(5) . . . . ?
O6 Mo8 O28 Mo1 45.9(9) . . . . ?
O7 Mo5 O3 Mo10 0.6(5) . . . . ?
O7 Mo5 O15 Mo9 48.1(13) . . . . ?
O7 Mo7 O5 Mo10 -2.4(5) . . . . ?
O7 Mo7 O8 Mo1 -56.7(10) . . . . ?
O7 Mo10 O12 Mo8 53.9(10) . . . . ?
O7 Mo10 O26 Mo3 -62.9(9) . . . . ?
O7 P1 O25 Mo2 61.4(6) . . . . ?
O7 P1 O25 Mo4 -178.3(4) . . . . ?
O7 P1 O25 Mo6 -57.6(6) . . . . ?
O7 P1 O37 Mo3 58.0(6) . . . . ?
O7 P1 O37 Mo9 -59.0(7) . . . . ?
O7 P1 O37 Mo11 179.5(5) . . . . ?
O7 P1 O38 Mo1 65.7(6) . . . . ?
O7 P1 O38 Mo8 -64.6(6) . . . . ?
O7 P1 O38 Cu2 -178.3(4) . . . . ?
O8 Mo1 O1 Cu1 158.7(8) . . . . ?
O8 Mo1 O1 Cu2 -8.7(13) . . . . ?
O8 Mo1 O10 Mo6 30.4(9) . . . . ?
O8 Mo7 O5 Mo10 80.7(5) . . . . ?
O9 Mo7 O5 Mo10 -175.0(5) . . . . ?
O9 Mo7 O8 Mo1 127.0(10) . . . . ?
O10 Mo1 O1 Cu1 -111.4(5) . . . . ?
O10 Mo1 O1 Cu2 81.2(4) . . . . ?
O10 Mo6 O16 Mo2 6.5(13) . . . . ?
O10 Mo6 O23 Mo7 34.8(11) . . . . ?
O11 Mo8 O22 Cu2 170.1(5) . . . . ?
O11 Mo8 O28 Mo1 -167.4(5) . . . . ?
O12 Mo8 O22 Cu2 -24.1(11) . . . . ?
O12 Mo8 O28 Mo1 94.9(5) . . . . ?
O12 Mo10 O26 Mo3 21.9(10) . . . . ?
O13 Mo6 O16 Mo2 -170.4(6) . . . . ?
O13 Mo6 O23 Mo7 134.4(11) . . . . ?
O14 Mo3 O6 Mo8 -114.3(12) . . . . ?
O14 Mo11 O4 Cu2 116.8(8) . . . . ?
O14 Mo11 O40 Mo4 -79.9(11) . . . . ?
O15 Mo5 O3 Mo10 -83.6(6) . . . . ?
O15 Mo9 O32 Mo11 -23.3(13) . . . . ?
O15 Mo9 O34 Mo3 87.2(6) . . . . ?
O16 Mo2 O2 Mo9 -35.2(18) . . . . ?
O16 Mo2 O18 Mo4 -73.4(6) . . . . ?
O16 Mo2 O24 Mo5 136.6(10) . . . . ?
O16 Mo6 O23 Mo7 -122.6(11) . . . . ?
O17 Mo4 O20 Cu2 141.1(8) . . . . ?
O18 Mo2 O2 Mo9 -119.0(10) . . . . ?
O18 Mo2 O24 Mo5 69.4(14) . . . . ?
O18 Mo4 O20 Cu2 -32.6(15) . . . . ?
O19 Mo2 O2 Mo9 136.2(10) . . . . ?
O19 Mo2 O18 Mo4 -169.8(6) . . . . ?
O19 Mo2 O24 Mo5 -127.1(10) . . . . ?
O21 Mo3 O6 Mo8 143.1(12) . . . . ?
O21 Mo3 O14 Mo11 -176.8(6) . . . . ?
O22 Mo8 O28 Mo1 -62.3(5) . . . . ?
O23 Mo6 O16 Mo2 86.7(6) . . . . ?
O23 Mo7 O5 Mo10 -0.9(14) . . . . ?
O23 Mo7 O8 Mo1 28.2(10) . . . . ?
O24 Mo2 O2 Mo9 33.8(10) . . . . ?
O24 Mo2 O18 Mo4 -6.3(12) . . . . ?
O24 Mo5 O3 Mo10 -4.7(14) . . . . ?
O24 Mo5 O15 Mo9 -36.0(13) . . . . ?
O25 Mo2 O2 Mo9 -47.6(10) . . . . ?
O25 Mo2 O18 Mo4 -0.8(5) . . . . ?
O25 Mo2 O24 Mo5 64.1(9) . . . . ?
O25 Mo4 O20 Cu2 -43.3(8) . . . . ?
O25 Mo6 O16 Mo2 2.4(5) . . . . ?
O25 Mo6 O23 Mo7 -47.1(11) . . . . ?
O25 P1 O7 Mo5 -58.8(6) . . . . ?
O25 P1 O7 Mo7 61.6(6) . . . . ?
O25 P1 O7 Mo10 179.8(4) . . . . ?
O25 P1 O37 Mo3 179.2(4) . . . . ?
O25 P1 O37 Mo9 62.2(6) . . . . ?
O25 P1 O37 Mo11 -59.3(6) . . . . ?
O25 P1 O38 Mo1 -55.1(6) . . . . ?
O25 P1 O38 Mo8 174.6(4) . . . . ?
O25 P1 O38 Cu2 61.0(6) . . . . ?
O26 Mo3 O6 Mo8 41.7(12) . . . . ?
O26 Mo3 O14 Mo11 -9.8(13) . . . . ?
O26 Mo10 O12 Mo8 -30.5(11) . . . . ?
O27 Mo11 O4 Cu2 -143.0(8) . . . . ?
O27 Mo11 O40 Mo4 127.1(8) . . . . ?
O28 Mo1 O1 Cu1 91.5(5) . . . . ?
O28 Mo1 O1 Cu2 -75.9(4) . . . . ?
O28 Mo1 O10 Mo6 -31.5(15) . . . . ?
O28 Mo8 O22 Cu2 67.5(5) . . . . ?
O29 Mo9 O32 Mo11 171.2(6) . . . . ?
O29 Mo9 O34 Mo3 -171.5(6) . . . . ?
O31 Mo4 O20 Cu2 -115.8(8) . . . . ?
O31 Mo6 O16 Mo2 -70.4(6) . . . . ?
O31 Mo6 O23 Mo7 -27.1(18) . . . . ?
O32 Mo9 O34 Mo3 -67.0(6) . . . . ?
O32 Mo11 O4 Cu2 46.4(16) . . . . ?
O32 Mo11 O40 Mo4 -137.5(8) . . . . ?
O33 Mo1 O1 Cu1 -7.2(6) . . . . ?
O33 Mo1 O1 Cu2 -174.6(4) . . . . ?
O33 Mo1 O10 Mo6 128.3(9) . . . . ?
O34 Mo3 O6 Mo8 -28.3(19) . . . . ?
O34 Mo3 O14 Mo11 -78.2(6) . . . . ?
O34 Mo9 O32 Mo11 69.0(6) . . . . ?
O35 Mo10 O12 Mo8 -133.3(10) . . . . ?
O35 Mo10 O26 Mo3 127.5(10) . . . . ?
O36 Mo5 O3 Mo10 72.8(6) . . . . ?
O36 Mo5 O15 Mo9 30(2) . . . . ?
O36 Mo7 O5 Mo10 -74.6(5) . . . . ?
O36 Mo7 O8 Mo1 -39.1(16) . . . . ?
O37 Mo3 O6 Mo8 -43.1(12) . . . . ?
O37 Mo3 O14 Mo11 -3.6(5) . . . . ?
O37 Mo9 O32 Mo11 -3.9(5) . . . . ?
O37 Mo9 O34 Mo3 4.7(4) . . . . ?
O37 Mo11 O4 Cu2 46.2(8) . . . . ?
O37 Mo11 O40 Mo4 -66.3(8) . . . . ?
O37 P1 O7 Mo5 61.4(7) . . . . ?
O37 P1 O7 Mo7 -178.1(5) . . . . ?
O37 P1 O7 Mo10 -60.0(6) . . . . ?
O37 P1 O25 Mo2 -59.4(6) . . . . ?
O37 P1 O25 Mo4 60.9(6) . . . . ?
O37 P1 O25 Mo6 -178.4(4) . . . . ?
O37 P1 O38 Mo1 -174.8(5) . . . . ?
O37 P1 O38 Mo8 54.9(6) . . . . ?
O37 P1 O38 Cu2 -58.7(6) . . . . ?
O38 Mo1 O1 Cu1 163.7(5) . . . . ?
O38 Mo1 O1 Cu2 -3.6(4) . . . . ?
O38 Mo1 O10 Mo6 -51.2(9) . . . . ?
O38 Mo8 O22 Cu2 -3.4(4) . . . . ?
O38 Mo8 O28 Mo1 13.6(4) . . . . ?
O38 P1 O7 Mo5 -179.3(5) . . . . ?
O38 P1 O7 Mo7 -58.9(6) . . . . ?
O38 P1 O7 Mo10 59.3(6) . . . . ?
O38 P1 O25 Mo2 -179.3(4) . . . . ?
O38 P1 O25 Mo4 -59.1(6) . . . . ?
O38 P1 O25 Mo6 61.6(6) . . . . ?
O38 P1 O37 Mo3 -60.4(6) . . . . ?
O38 P1 O37 Mo9 -177.4(5) . . . . ?
O38 P1 O37 Mo11 61.2(6) . . . . ?
O39 Mo5 O3 Mo10 173.1(6) . . . . ?
O39 Mo5 O15 Mo9 -136.0(13) . . . . ?
O40 Mo4 O20 Cu2 39.7(8) . . . . ?
O40 Mo11 O4 Cu2 -38.0(8) . . . . ?
N2 C7 C10 C1 5(2) . . . . ?
N3 N8 C18 N1 0.1(13) . . . . ?
N5 C23 C3 N11 0.0 . . . . ?
N5 C11 C21 C20 -64(2) . . . . ?
C23 N5 C25 N11 0.0 . . . . ?
C23 N5 C11 C21 91(2) . . . . ?
C23 C3 N11 C25 0.0 . . . . ?
C3 N11 C25 N5 0.0 . . . . ?
C25 N5 C23 C3 0.0 . . . . ?
C25 N5 C11 C21 -86(2) . . . . ?
N6 C20 C21 C11 -159.2(13) . . . . ?
N6 C20 C21 C11A -165(4) . . . . ?
N7 C9 C13 C14 70.3(18) . . . . ?
N8 N3 C16 N1 1.3(13) . . . . ?
N8 N3 C16 C4 -177.2(11) . . . . ?
N9 C2 C19 N7 0(2) . . . . ?
N10 N12 C26 N6 -1.2(15) . . . . ?
N12 N10 C8 N6 -1.6(14) . . . . ?
N12 N10 C8 C1 175.1(12) . . . . ?
C1 C15 C17 N2 3(3) . . . . ?
C2 N9 C5 N7 2(2) . . . . ?
C4 C6 C24 N4 -4.9(18) . . . . ?
C4 C12 C22 N4 1(2) . . . . ?
C5 N7 C9 C13 81.0(18) . . . . ?
C5 N7 C19 C2 1(2) . . . . ?
C5 N9 C2 C19 -1(2) . . . . ?
C6 C4 C12 C22 -2.3(19) . . . . ?
C6 C4 C16 N1 -138.7(13) . . . . ?
C6 C4 C16 N3 39.6(18) . . . . ?
C7 N2 C17 C15 1(3) . . . . ?
C8 N6 C20 C21 101.9(15) . . . . ?
C8 N6 C26 N12 0.2(15) . . . . ?
C8 N10 N12 Cu1 -161.9(8) . . . . ?
C8 N10 N12 C26 1.7(14) . . . . ?
C8 C1 C10 C7 179.5(12) . . . . ?
C8 C1 C15 C17 177.0(15) . . . . ?
C9 N7 C5 N9 174.2(14) . . . . ?
C9 N7 C19 C2 -174.9(16) . . . . ?
C9 C13 C14 N1 167.3(11) . . . . ?
C10 C1 C8 N6 121.1(14) . . . . ?
C10 C1 C8 N10 -55.1(19) . . . . ?
C10 C1 C15 C17 -2(2) . . . . ?
C11 N5 C23 C3 -177.1(19) . . . . ?
C11 N5 C25 N11 177.2(18) . . . . ?
C11A N5A C23A C3A 171(4) . . . . ?
C12 C4 C6 C24 4.3(18) . . . . ?
C12 C4 C16 N1 36(2) . . . . ?
C12 C4 C16 N3 -145.3(13) . . . . ?
C14 N1 C16 N3 -173.0(11) . . . . ?
C14 N1 C16 C4 5(2) . . . . ?
C14 N1 C18 N8 172.9(10) . . . . ?
C15 C1 C8 N6 -57.9(19) . . . . ?
C15 C1 C8 N10 125.8(16) . . . . ?
C15 C1 C10 C7 -1(2) . . . . ?
C16 N1 C14 C13 -100.4(14) . . . . ?
C16 N1 C18 N8 0.7(13) . . . . ?
C16 N3 N8 Cu1 172.5(8) . . . 4 ?
C16 N3 N8 C18 -0.9(13) . . . . ?
C16 C4 C6 C24 179.7(11) . . . . ?
C16 C4 C12 C22 -177.4(12) . . . . ?
C17 N2 C7 C10 -4(3) . . . . ?
C18 N1 C14 C13 89.2(14) . . . . ?
C18 N1 C16 N3 -1.2(13) . . . . ?
C18 N1 C16 C4 177.2(11) . . . . ?
C19 N7 C5 N9 -1.5(18) . . . . ?
C19 N7 C9 C13 -103.9(19) . . . . ?
C20 N6 C8 N10 178.7(13) . . . . ?
C20 N6 C8 C1 2(2) . . . . ?
C20 N6 C26 N12 -177.6(13) . . . . ?
C21 C11A N5A C25A -107(4) . . . . ?
C21 C11A N5A C23A 82(5) . . . . ?
C22 N4 C24 C6 3.1(17) . . . . ?
C24 N4 C22 C12 -1.0(18) . . . . ?
C25A N5A C23A C3A 0.0 . . . . ?
N5A C11A C21 C20 -54(5) . . . . ?
N5A C25A N11A Cu3 170(3) . . . 3_455 ?
N5A C25A N11A C3A 0.0 . . . . ?
N5A C23A C3A N11A 0.0 . . . . ?
C23A C3A N11A Cu3 -169(3) . . . 3_455 ?
C23A C3A N11A C25A 0.0 . . . . ?
N11A C25A N5A C11A -172(4) . . . . ?
N11A C25A N5A C23A 0.0 . . . . ?
C26 N6 C8 N10 0.9(14) . . . . ?
C26 N6 C8 C1 -175.9(12) . . . . ?
C26 N6 C20 C21 -80.7(17) . . . . ?
